data_4326687
loop_
_publ_author_name
'Helle Svendsen'
'Mads Ry Vogel J\/orgensen'
'Jacob Overgaard'
'Yu-Sheng Chen'
'Guillaume Chastanet'
'Jean-Fran\,cois L\'etard'
'Kenichi Kato'
'Masaki Takata'
'Bo B. Iversen'

_publ_section_title
;
 Analysis of the Photomagnetic Properties of Cyano-Bridged
 Heterobimetallic Complexes by X-Ray Diffraction
;
_journal_name_full 'Inorganic Chemistry'
_journal_page_first 10974
_journal_page_last 10984
_journal_paper_doi 10.1021/ic2015258
_journal_volume 50
_journal_year 2011
_chemical_formula_moiety 'Fe C6 N6, Y C12 H36 N4 O8'
_chemical_formula_sum 'C18 H36 Fe N10 O8 Y'
_chemical_formula_weight 665.33
_chemical_name_systematic
; 
 YFeDMF Ground State (APS) 
;
_space_group_IT_number 14
_symmetry_cell_setting monoclinic
_symmetry_space_group_name_Hall '-P 2ybc'
_symmetry_space_group_name_H-M 'P 1 21/c 1'
_atom_sites_solution_hydrogens geom
_atom_sites_solution_primary direct
_atom_sites_solution_secondary difmap
_audit_creation_method SHELXL-97
_cell_angle_alpha 90.00
_cell_angle_beta 96.643(2)
_cell_angle_gamma 90.00
_cell_formula_units_Z 4
_cell_length_a 13.8250(5)
_cell_length_b 8.8075(3)
_cell_length_c 24.4849(8)
_cell_measurement_temperature 15(2)
_cell_volume 2961.36(18)
_computing_cell_refinement 'SAINT+ (Bruker-AXS. Madison WI)'
_computing_data_collection 'ApexII (Bruker-AXS, Madison WI'
_computing_data_reduction 'SADABS (Sheldrick, 1997)'
_computing_structure_refinement 'SHELXL-97 (Sheldrick, 1997)'
_computing_structure_solution 'SHELXS-97 (Sheldrick, 1990)'
_diffrn_ambient_temperature 15(2)
_diffrn_measured_fraction_theta_full 0.935
_diffrn_measured_fraction_theta_max 0.869
_diffrn_measurement_method \f-scans
_diffrn_radiation_monochromator graphite
_diffrn_radiation_source 'synchrotron radiation'
_diffrn_radiation_wavelength 0.41328
_diffrn_reflns_av_R_equivalents 0.0674
_diffrn_reflns_av_sigmaI/netI 0.0768
_diffrn_reflns_limit_h_max 34
_diffrn_reflns_limit_h_min -34
_diffrn_reflns_limit_k_max 22
_diffrn_reflns_limit_k_min 0
_diffrn_reflns_limit_l_max 61
_diffrn_reflns_limit_l_min 0
_diffrn_reflns_number 142171
_diffrn_reflns_theta_full 20.00
_diffrn_reflns_theta_max 31.59
_diffrn_reflns_theta_min 1.37
_exptl_absorpt_coefficient_mu 0.562
_exptl_absorpt_correction_T_max 0.988
_exptl_absorpt_correction_T_min 0.625
_exptl_absorpt_correction_type empirical
_exptl_crystal_colour yellow-green
_exptl_crystal_density_diffrn 1.492
_exptl_crystal_description block
_exptl_crystal_F_000 1372
_exptl_crystal_size_max 0.03
_exptl_crystal_size_mid 0.03
_exptl_crystal_size_min 0.02
_refine_diff_density_max 10.296
_refine_diff_density_min -4.339
_refine_diff_density_rms 0.227
_refine_ls_extinction_method none
_refine_ls_goodness_of_fit_ref 1.636
_refine_ls_hydrogen_treatment mixed
_refine_ls_matrix_type full
_refine_ls_number_parameters 367
_refine_ls_number_reflns 43920
_refine_ls_number_restraints 0
_refine_ls_restrained_S_all 1.636
_refine_ls_R_factor_all 0.0893
_refine_ls_R_factor_gt 0.0623
_refine_ls_shift/su_max 0.182
_refine_ls_shift/su_mean 0.008
_refine_ls_structure_factor_coef Fsqd
_refine_ls_weighting_details 'calc w=1/[\s^2^(Fo^2^)+(0.0000P)^2^+0.0000P] where P=(Fo^2^+2Fc^2^)/3'
_refine_ls_weighting_scheme calc
_refine_ls_wR_factor_gt 0.1380
_refine_ls_wR_factor_ref 0.1424
_reflns_number_gt 31832
_reflns_number_total 43920
_reflns_threshold_expression >2sigma(I)
_cod_data_source_file ic2015258_si_001_03.cif
_cod_data_source_block YFeDMF_GS
_cod_original_cell_volume 2961.35(18)
_cod_database_code 4326687

loop_
_symmetry_equiv_pos_as_xyz
'x, y, z'
'-x, y+1/2, -z+1/2'
'-x, -y, -z'
'x, -y-1/2, z-1/2'

loop_
_atom_site_label
_atom_site_type_symbol
_atom_site_fract_x
_atom_site_fract_y
_atom_site_fract_z
_atom_site_U_iso_or_equiv
_atom_site_adp_type
_atom_site_occupancy
_atom_site_symmetry_multiplicity
_atom_site_calc_flag
_atom_site_refinement_flags
Fe1 Fe 0.753906(10) 0.720861(15) 0.837749(6) 0.00624(2) Uani 1 1 d .
Y1 Y 0.762824(6) 0.401533(8) 0.649621(3) 0.00643(1) Uani 1 1 d .
N1 N 0.97538(7) 0.67166(12) 0.86200(5) 0.01398(15) Uani 1 1 d .
N2 N 0.76693(9) 0.95408(13) 0.93264(5) 0.01718(18) Uani 1 1 d .
N3 N 0.72544(8) 0.46486(12) 0.92068(5) 0.01518(16) Uani 1 1 d .
N4 N 0.53043(7) 0.73714(11) 0.81256(5) 0.01273(14) Uani 1 1 d .
N5 N 0.76922(8) 0.97964(11) 0.75314(5) 0.01311(14) Uani 1 1 d .
N6 N 0.76242(7) 0.50041(11) 0.74114(4) 0.01133(13) Uani 1 1 d .
N10 N 1.02508(6) 0.69494(9) 0.67364(4) 0.00921(12) Uani 1 1 d .
N20 N 0.84226(8) 0.80893(13) 0.55315(5) 0.01645(18) Uani 1 1 d .
N30 N 0.51273(7) 0.72046(10) 0.67197(4) 0.01071(13) Uani 1 1 d .
N40 N 0.52184(8) 0.28286(14) 0.51659(5) 0.01590(17) Uani 1 1 d .
O1 O 0.85929(6) 0.31609(10) 0.58376(4) 0.01250(12) Uani 1 1 d .
H1D H 0.9213(17) 0.264(2) 0.6009(10) 0.019 Uiso 1 1 d .
H1E H 0.8421(17) 0.288(3) 0.5436(10) 0.019 Uiso 1 1 d .
O2 O 0.66361(6) 0.21834(9) 0.68550(4) 0.01137(12) Uani 1 1 d .
H2D H 0.6712(17) 0.161(3) 0.7058(10) 0.017 Uiso 1 1 d .
H2E H 0.6062(17) 0.233(2) 0.6903(10) 0.017 Uiso 1 1 d .
O3 O 0.85742(6) 0.19958(10) 0.69260(4) 0.01184(13) Uani 1 1 d .
H3D H 0.8524(18) 0.161(3) 0.7090(10) 0.018 Uiso 1 1 d .
H3E H 0.9113(17) 0.173(3) 0.6756(9) 0.018 Uiso 1 1 d .
O10 O 0.91742(6) 0.50120(10) 0.67540(4) 0.01217(12) Uani 1 1 d .
O20 O 0.76835(7) 0.62626(9) 0.59846(4) 0.01251(13) Uani 1 1 d .
O30 O 0.61208(6) 0.52632(9) 0.65321(4) 0.01109(12) Uani 1 1 d .
O40 O 0.66176(6) 0.32375(10) 0.57176(4) 0.01270(13) Uani 1 1 d .
O99 O 0.83363(8) 0.26879(11) 0.47846(4) 0.01561(15) Uani 1 1 d .
H99A H 0.7963(18) 0.178(3) 0.4641(10) 0.023 Uiso 1 1 d .
H99B H 0.7594(18) 0.295(3) 0.4797(10) 0.023 Uiso 1 1 d .
C1 C 0.89234(7) 0.69222(12) 0.85300(5) 0.01001(14) Uani 1 1 d .
C2 C 0.75929(8) 0.86660(12) 0.89706(5) 0.01168(15) Uani 1 1 d .
C3 C 0.73643(8) 0.55976(12) 0.88923(5) 0.01034(14) Uani 1 1 d .
C4 C 0.61468(7) 0.73458(11) 0.82219(5) 0.00975(13) Uani 1 1 d .
C5 C 0.76545(8) 0.88348(11) 0.78534(5) 0.00978(14) Uani 1 1 d .
C6 C 0.75727(8) 0.58016(11) 0.77808(5) 0.00945(13) Uani 1 1 d .
C10 C 0.99554(7) 0.55442(11) 0.66308(5) 0.00994(14) Uani 1 1 d .
H10 H 1.0356 0.4910 0.6453 0.012 Uiso 1 1 calc R
C12 C 1.11695(9) 0.74996(13) 0.65735(5) 0.01360(17) Uani 1 1 d .
H12A H 1.1263 0.8540 0.6684 0.020 Uiso 1 1 calc R
H12B H 1.1155 0.7427 0.6181 0.020 Uiso 1 1 calc R
H12C H 1.1695 0.6895 0.6747 0.020 Uiso 1 1 calc R
C11 C 0.96678(9) 0.80164(13) 0.70108(6) 0.01433(17) Uani 1 1 d .
H11A H 1.0000 0.8974 0.7053 0.021 Uiso 1 1 calc R
H11B H 0.9569 0.7627 0.7366 0.021 Uiso 1 1 calc R
H11C H 0.9049 0.8153 0.6795 0.021 Uiso 1 1 calc R
C20 C 0.82868(9) 0.66747(13) 0.56757(5) 0.01433(18) Uani 1 1 d .
H20 H 0.8668 0.5930 0.5537 0.017 Uiso 1 1 calc R
C21 C 0.78559(13) 0.93392(15) 0.57229(7) 0.0224(3) Uani 1 1 d .
H21A H 0.8059 1.0277 0.5572 0.034 Uiso 1 1 calc R
H21B H 0.7959 0.9388 0.6117 0.034 Uiso 1 1 calc R
H21C H 0.7177 0.9175 0.5606 0.034 Uiso 1 1 calc R
C22 C 0.91587(12) 0.8488(2) 0.51793(9) 0.0303(4) Uani 1 1 d .
H22A H 0.9147 0.9564 0.5117 0.045 Uiso 1 1 calc R
H22B H 0.9027 0.7968 0.4834 0.045 Uiso 1 1 calc R
H22C H 0.9789 0.8195 0.5354 0.045 Uiso 1 1 calc R
C30 C 0.59819(8) 0.66118(12) 0.66530(5) 0.01174(15) Uani 1 1 d .
H30 H 0.6521 0.7250 0.6700 0.014 Uiso 1 1 calc R
C31 C 0.42498(9) 0.62886(14) 0.66952(6) 0.0161(2) Uani 1 1 d .
H31A H 0.3707 0.6924 0.6754 0.024 Uiso 1 1 calc R
H31B H 0.4331 0.5521 0.6975 0.024 Uiso 1 1 calc R
H31C H 0.4131 0.5815 0.6341 0.024 Uiso 1 1 calc R
C32 C 0.50209(10) 0.88110(13) 0.68386(6) 0.0161(2) Uani 1 1 d .
H32A H 0.4351 0.9029 0.6874 0.024 Uiso 1 1 calc R
H32B H 0.5227 0.9404 0.6544 0.024 Uiso 1 1 calc R
H32C H 0.5415 0.9060 0.7176 0.024 Uiso 1 1 calc R
C40 C 0.57447(9) 0.28880(16) 0.56501(5) 0.01564(19) Uani 1 1 d .
H40 H 0.5442 0.2653 0.5959 0.019 Uiso 1 1 calc R
C41 C 0.56363(11) 0.32220(18) 0.46678(6) 0.0192(2) Uani 1 1 d .
H41A H 0.5148 0.3132 0.4357 0.029 Uiso 1 1 calc R
H41B H 0.6166 0.2547 0.4622 0.029 Uiso 1 1 calc R
H41C H 0.5872 0.4248 0.4694 0.029 Uiso 1 1 calc R
C42 C 0.42161(11) 0.2317(3) 0.51101(8) 0.0296(4) Uani 1 1 d .
H42A H 0.3948 0.2372 0.4731 0.044 Uiso 1 1 calc R
H42B H 0.3845 0.2954 0.5326 0.044 Uiso 1 1 calc R
H42C H 0.4191 0.1287 0.5236 0.044 Uiso 1 1 calc R

loop_
_atom_site_aniso_label
_atom_site_aniso_U_11
_atom_site_aniso_U_22
_atom_site_aniso_U_33
_atom_site_aniso_U_23
_atom_site_aniso_U_13
_atom_site_aniso_U_12
Fe1 0.00575(4) 0.00598(4) 0.00711(5) -0.00016(3) 0.00125(4) 0.00000(3)
Y1 0.00636(2) 0.00608(2) 0.00677(3) 0.00010(2) 0.00047(2) -0.00043(2)
N1 0.0076(3) 0.0158(4) 0.0183(4) -0.0008(3) 0.0005(3) 0.0001(2)
N2 0.0213(4) 0.0151(4) 0.0152(4) -0.0050(3) 0.0017(4) 0.0010(3)
N3 0.0180(4) 0.0133(3) 0.0145(4) 0.0037(3) 0.0028(3) -0.0004(3)
N4 0.0080(3) 0.0131(3) 0.0173(4) -0.0004(3) 0.0022(3) 0.0002(2)
N5 0.0139(3) 0.0115(3) 0.0144(4) 0.0036(3) 0.0037(3) 0.0002(2)
N6 0.0120(3) 0.0119(3) 0.0100(3) -0.0022(2) 0.0009(3) 0.0012(2)
N10 0.0090(2) 0.0078(2) 0.0110(3) -0.0007(2) 0.0016(3) -0.00149(19)
N20 0.0145(4) 0.0169(4) 0.0174(4) 0.0079(3) -0.0006(3) -0.0046(3)
N30 0.0102(3) 0.0085(3) 0.0133(4) -0.0004(2) 0.0010(3) 0.0013(2)
N40 0.0102(3) 0.0264(5) 0.0110(4) -0.0033(3) 0.0009(3) -0.0039(3)
O1 0.0120(3) 0.0160(3) 0.0093(3) -0.0011(2) 0.0002(3) 0.0034(2)
O2 0.0076(2) 0.0117(3) 0.0150(3) 0.0040(2) 0.0022(2) 0.00017(19)
O3 0.0095(2) 0.0113(3) 0.0154(4) 0.0049(2) 0.0043(3) 0.00143(19)
O10 0.0100(2) 0.0132(3) 0.0132(3) 0.0004(2) 0.0011(3) -0.0045(2)
O20 0.0128(3) 0.0104(2) 0.0146(3) 0.0037(2) 0.0026(3) -0.0011(2)
O30 0.0099(2) 0.0092(2) 0.0140(3) -0.0007(2) 0.0004(2) 0.00205(19)
O40 0.0095(2) 0.0174(3) 0.0109(3) -0.0019(2) 0.0000(3) -0.0025(2)
O99 0.0193(4) 0.0154(3) 0.0118(3) -0.0006(2) 0.0003(3) 0.0000(3)
C1 0.0079(3) 0.0110(3) 0.0114(4) -0.0003(3) 0.0017(3) -0.0003(2)
C2 0.0130(3) 0.0100(3) 0.0120(4) -0.0014(3) 0.0012(3) 0.0009(3)
C3 0.0106(3) 0.0099(3) 0.0106(4) 0.0006(2) 0.0018(3) 0.0002(2)
C4 0.0079(3) 0.0096(3) 0.0118(4) 0.0000(2) 0.0018(3) -0.0002(2)
C5 0.0089(3) 0.0088(3) 0.0118(4) 0.0010(2) 0.0018(3) 0.0003(2)
C6 0.0094(3) 0.0095(3) 0.0095(3) -0.0002(2) 0.0011(3) 0.0010(2)
C10 0.0095(3) 0.0090(3) 0.0114(4) -0.0009(2) 0.0013(3) -0.0016(2)
C12 0.0122(4) 0.0137(4) 0.0155(5) -0.0003(3) 0.0037(4) -0.0049(3)
C11 0.0146(4) 0.0126(4) 0.0161(5) -0.0034(3) 0.0031(4) 0.0020(3)
C20 0.0122(4) 0.0140(4) 0.0168(5) 0.0062(3) 0.0016(4) -0.0004(3)
C21 0.0329(7) 0.0119(4) 0.0214(6) 0.0026(4) -0.0013(6) -0.0037(4)
C22 0.0173(5) 0.0390(9) 0.0348(9) 0.0244(7) 0.0041(6) -0.0045(5)
C30 0.0097(3) 0.0100(3) 0.0151(4) 0.0003(3) -0.0006(3) 0.0010(2)
C31 0.0129(4) 0.0127(4) 0.0237(6) 0.0002(4) 0.0069(4) -0.0012(3)
C32 0.0161(4) 0.0096(3) 0.0221(6) -0.0022(3) -0.0004(4) 0.0035(3)
C40 0.0117(4) 0.0253(5) 0.0100(4) -0.0024(3) 0.0019(4) -0.0046(3)
C41 0.0166(5) 0.0295(6) 0.0116(5) 0.0010(4) 0.0020(4) 0.0004(4)
C42 0.0125(5) 0.0510(11) 0.0250(8) -0.0087(7) 0.0013(5) -0.0107(6)

loop_
_atom_type_symbol
_atom_type_description
_atom_type_scat_dispersion_real
_atom_type_scat_dispersion_imag
_atom_type_scat_source
C C -0.0001 0.0005 'International Tables Vol C Tables 4.2.6.8 and 6.1.1.4'
H H 0.0000 0.0000 'International Tables Vol C Tables 4.2.6.8 and 6.1.1.4'
N N 0.0005 0.0010 'International Tables Vol C Tables 4.2.6.8 and 6.1.1.4'
O O 0.0017 0.0018 'International Tables Vol C Tables 4.2.6.8 and 6.1.1.4'
Fe Fe 0.1985 0.3064 'International Tables Vol C Tables 4.2.6.8 and 6.1.1.4'
Y Y 0.2074 1.4367 'International Tables Vol C Tables 4.2.6.8 and 6.1.1.4'

loop_
_geom_angle_atom_site_label_1
_geom_angle_atom_site_label_2
_geom_angle_atom_site_label_3
_geom_angle
C6 Fe1 C4 90.10(5)
C6 Fe1 C1 87.25(5)
C4 Fe1 C1 176.07(4)
C6 Fe1 C3 92.20(5)
C4 Fe1 C3 88.71(5)
C1 Fe1 C3 88.49(5)
C6 Fe1 C2 176.15(5)
C4 Fe1 C2 93.31(5)
C1 Fe1 C2 89.44(5)
C3 Fe1 C2 89.68(5)
C6 Fe1 C5 87.83(5)
C4 Fe1 C5 88.84(4)
C1 Fe1 C5 93.96(5)
C3 Fe1 C5 177.55(4)
C2 Fe1 C5 90.45(5)
O10 Y1 O40 140.93(3)
O10 Y1 O1 74.27(3)
O40 Y1 O1 71.13(3)
O10 Y1 O20 75.02(3)
O40 Y1 O20 82.24(3)
O1 Y1 O20 81.18(3)
O10 Y1 O2 135.53(3)
O40 Y1 O2 77.51(3)
O1 Y1 O2 116.20(3)
O20 Y1 O2 146.46(3)
O10 Y1 O30 126.82(3)
O40 Y1 O30 73.73(3)
O1 Y1 O30 138.74(3)
O20 Y1 O30 73.23(3)
O2 Y1 O30 75.56(3)
O10 Y1 O3 73.84(3)
O40 Y1 O3 112.86(3)
O1 Y1 O3 74.67(3)
O20 Y1 O3 144.66(3)
O2 Y1 O3 68.69(3)
O30 Y1 O3 140.53(3)
O10 Y1 N6 73.26(3)
O40 Y1 N6 143.35(3)
O1 Y1 N6 145.49(3)
O20 Y1 N6 101.28(3)
O2 Y1 N6 80.57(3)
O30 Y1 N6 72.56(3)
O3 Y1 N6 85.35(3)
C6 N6 Y1 163.31(9)
C10 N10 C11 121.46(10)
C10 N10 C12 121.20(10)
C11 N10 C12 117.33(9)
C20 N20 C22 121.37(14)
C20 N20 C21 122.02(12)
C22 N20 C21 116.60(13)
C30 N30 C31 122.07(9)
C30 N30 C32 121.48(10)
C31 N30 C32 116.43(10)
C40 N40 C42 121.31(13)
C40 N40 C41 120.96(11)
C42 N40 C41 117.69(12)
Y1 O1 H1D 112.5(13)
Y1 O1 H1E 131.3(13)
H1D O1 H1E 112.2(18)
Y1 O2 H2D 134.8(19)
Y1 O2 H2E 124.2(15)
H2D O2 H2E 94(2)
Y1 O3 H3D 134(3)
Y1 O3 H3E 114.8(14)
H3D O3 H3E 111(3)
C10 O10 Y1 150.48(8)
C20 O20 Y1 129.50(8)
C30 O30 Y1 127.80(7)
C40 O40 Y1 131.66(9)
H99A O99 H99B 73.7(18)
N1 C1 Fe1 178.53(10)
N2 C2 Fe1 176.99(11)
N3 C3 Fe1 178.89(11)
N4 C4 Fe1 177.49(9)
N5 C5 Fe1 177.69(10)
N6 C6 Fe1 176.63(10)
O10 C10 N10 124.25(10)
O10 C10 H10 117.9
N10 C10 H10 117.9
N10 C12 H12A 109.5
N10 C12 H12B 109.5
H12A C12 H12B 109.5
N10 C12 H12C 109.5
H12A C12 H12C 109.5
H12B C12 H12C 109.5
N10 C11 H11A 109.5
N10 C11 H11B 109.5
H11A C11 H11B 109.5
N10 C11 H11C 109.5
H11A C11 H11C 109.5
H11B C11 H11C 109.5
O20 C20 N20 124.53(13)
O20 C20 H20 117.7
N20 C20 H20 117.7
N20 C21 H21A 109.5
N20 C21 H21B 109.5
H21A C21 H21B 109.5
N20 C21 H21C 109.5
H21A C21 H21C 109.5
H21B C21 H21C 109.5
N20 C22 H22A 109.5
N20 C22 H22B 109.5
H22A C22 H22B 109.5
N20 C22 H22C 109.5
H22A C22 H22C 109.5
H22B C22 H22C 109.5
O30 C30 N30 124.91(10)
O30 C30 H30 117.5
N30 C30 H30 117.5
N30 C31 H31A 109.5
N30 C31 H31B 109.5
H31A C31 H31B 109.5
N30 C31 H31C 109.5
H31A C31 H31C 109.5
H31B C31 H31C 109.5
N30 C32 H32A 109.5
N30 C32 H32B 109.5
H32A C32 H32B 109.5
N30 C32 H32C 109.5
H32A C32 H32C 109.5
H32B C32 H32C 109.5
O40 C40 N40 123.92(13)
O40 C40 H40 118.0
N40 C40 H40 118.0
N40 C41 H41A 109.5
N40 C41 H41B 109.5
H41A C41 H41B 109.5
N40 C41 H41C 109.5
H41A C41 H41C 109.5
H41B C41 H41C 109.5
N40 C42 H42A 109.5
N40 C42 H42B 109.5
H42A C42 H42B 109.5
N40 C42 H42C 109.5
H42A C42 H42C 109.5
H42B C42 H42C 109.5

loop_
_geom_bond_atom_site_label_1
_geom_bond_atom_site_label_2
_geom_bond_distance
Fe1 C6 1.9205(11)
Fe1 C4 1.9222(10)
Fe1 C1 1.9236(10)
Fe1 C3 1.9315(11)
Fe1 C2 1.9332(11)
Fe1 C5 1.9419(11)
Y1 O10 2.3291(8)
Y1 O40 2.3323(8)
Y1 O1 2.3330(9)
Y1 O20 2.3483(8)
Y1 O2 2.3527(8)
Y1 O30 2.3667(8)
Y1 O3 2.3798(8)
Y1 N6 2.4048(10)
N1 C1 1.1580(14)
N2 C2 1.1587(16)
N3 C3 1.1584(15)
N4 C4 1.1616(14)
N5 C5 1.1623(14)
N6 C6 1.1538(14)
N10 C10 1.3194(13)
N10 C11 1.4524(15)
N10 C12 1.4575(15)
N20 C20 1.3143(15)
N20 C22 1.451(2)
N20 C21 1.459(2)
N30 C30 1.3191(14)
N30 C31 1.4522(15)
N30 C32 1.4553(14)
N40 C40 1.3185(16)
N40 C42 1.4485(18)
N40 C41 1.4505(19)
O1 H1D 1.02(2)
O1 H1E 1.02(2)
O2 H2D 0.71(2)
O2 H2E 0.83(2)
O3 H3D 0.54(2)
O3 H3E 0.93(2)
O10 C10 1.2460(13)
O20 C20 1.2432(16)
O30 C30 1.2444(13)
O40 C40 1.2377(15)
O99 H99A 1.00(2)
O99 H99B 1.06(3)
C10 H10 0.9300
C12 H12A 0.9600
C12 H12B 0.9600
C12 H12C 0.9600
C11 H11A 0.9600
C11 H11B 0.9600
C11 H11C 0.9600
C20 H20 0.9300
C21 H21A 0.9600
C21 H21B 0.9600
C21 H21C 0.9600
C22 H22A 0.9600
C22 H22B 0.9600
C22 H22C 0.9600
C30 H30 0.9300
C31 H31A 0.9600
C31 H31B 0.9600
C31 H31C 0.9600
C32 H32A 0.9600
C32 H32B 0.9600
C32 H32C 0.9600
C40 H40 0.9300
C41 H41A 0.9600
C41 H41B 0.9600
C41 H41C 0.9600
C42 H42A 0.9600
C42 H42B 0.9600
C42 H42C 0.9600

loop_
_geom_torsion_atom_site_label_1
_geom_torsion_atom_site_label_2
_geom_torsion_atom_site_label_3
_geom_torsion_atom_site_label_4
_geom_torsion
O10 Y1 N6 C6 84.1(3)
O40 Y1 N6 C6 -78.4(3)
O1 Y1 N6 C6 104.5(3)
O20 Y1 N6 C6 13.7(3)
O2 Y1 N6 C6 -132.2(3)
O30 Y1 N6 C6 -54.5(3)
O3 Y1 N6 C6 158.7(3)
O40 Y1 O10 C10 6.18(18)
O1 Y1 O10 C10 34.53(15)
O20 Y1 O10 C10 -50.34(15)
O2 Y1 O10 C10 146.10(14)
O30 Y1 O10 C10 -105.35(16)
O3 Y1 O10 C10 112.74(16)
N6 Y1 O10 C10 -157.32(16)
O10 Y1 O20 C20 53.83(11)
O40 Y1 O20 C20 -94.12(11)
O1 Y1 O20 C20 -22.13(11)
O2 Y1 O20 C20 -147.21(10)
O30 Y1 O20 C20 -169.40(11)
O3 Y1 O20 C20 24.93(14)
N6 Y1 O20 C20 122.89(11)
O10 Y1 O30 C30 5.66(12)
O40 Y1 O30 C30 -136.70(11)
O1 Y1 O30 C30 -104.20(10)
O20 Y1 O30 C30 -50.09(10)
O2 Y1 O30 C30 142.36(11)
O3 Y1 O30 C30 116.90(10)
N6 Y1 O30 C30 57.90(10)
O10 Y1 O40 C40 -169.99(11)
O1 Y1 O40 C40 161.14(12)
O20 Y1 O40 C40 -115.57(12)
O2 Y1 O40 C40 37.53(12)
O30 Y1 O40 C40 -40.85(12)
O3 Y1 O40 C40 97.71(12)
N6 Y1 O40 C40 -17.09(14)
C6 Fe1 C1 N1 -43(4)
C4 Fe1 C1 N1 5(5)
C3 Fe1 C1 N1 50(4)
C2 Fe1 C1 N1 139(4)
C5 Fe1 C1 N1 -130(4)
C6 Fe1 C2 N2 -17(3)
C4 Fe1 C2 N2 -169(2)
C1 Fe1 C2 N2 13(2)
C3 Fe1 C2 N2 102(2)
C5 Fe1 C2 N2 -80(2)
C6 Fe1 C3 N3 -163(6)
C4 Fe1 C3 N3 -73(6)
C1 Fe1 C3 N3 110(6)
C2 Fe1 C3 N3 21(6)
C5 Fe1 C3 N3 -72(6)
C6 Fe1 C4 N4 44(3)
C1 Fe1 C4 N4 -4(3)
C3 Fe1 C4 N4 -49(3)
C2 Fe1 C4 N4 -138(3)
C5 Fe1 C4 N4 131(3)
C6 Fe1 C5 N5 68(3)
C4 Fe1 C5 N5 -22(3)
C1 Fe1 C5 N5 156(3)
C3 Fe1 C5 N5 -22(3)
C2 Fe1 C5 N5 -115(3)
Y1 N6 C6 Fe1 -50.5(18)
C4 Fe1 C6 N6 123.5(16)
C1 Fe1 C6 N6 -59.4(16)
C3 Fe1 C6 N6 -147.8(16)
C2 Fe1 C6 N6 -29(2)
C5 Fe1 C6 N6 34.7(16)
Y1 O10 C10 N10 114.73(15)
C11 N10 C10 O10 -0.24(17)
C12 N10 C10 O10 -179.20(11)
Y1 O20 C20 N20 -159.68(9)
C22 N20 C20 O20 178.48(14)
C21 N20 C20 O20 -0.5(2)
Y1 O30 C30 N30 -172.80(9)
C31 N30 C30 O30 4.49(19)
C32 N30 C30 O30 -177.39(12)
Y1 O40 C40 N40 162.70(10)
C42 N40 C40 O40 175.97(15)
C41 N40 C40 O40 -1.8(2)
